data_7127633
loop_
_publ_author_name
'Wang, Yong'
'Wang, Meng-Fan'
'Young, David James'
'Zhu, Hua'
'Hu, Fei-Long'
'Mi, Yan'
'Qin, Zhen'
'Chen, Shu Li'
'Lang, Jian-Ping'

_publ_section_title
;
 Tuning the configuration of the flexible metal-alkene-framework affords
 pure cycloisomers in solid state photodimerization.
;
_journal_issue 9
_journal_name_full 'Chemical communications (Cambridge, England)'
_journal_page_first 1129
_journal_page_last 1132
_journal_paper_doi 10.1039/d0cc06939f
_journal_volume 57
_journal_year 2021
_chemical_formula_sum 'C90 H78 Cd3 N6 O14'
_chemical_formula_weight 1804.78
_space_group_crystal_system triclinic
_space_group_IT_number 2
_space_group_name_Hall '-P 1'
_space_group_name_H-M_alt 'P -1'
_atom_sites_solution_hydrogens mixed
_audit_creation_method SHELXL-2017/1
_audit_update_record
;
2020-09-25 deposited with the CCDC.	2020-12-16 downloaded from the CCDC.
;
_cell_angle_alpha 110.484(5)
_cell_angle_beta 100.264(6)
_cell_angle_gamma 96.098(6)
_cell_formula_units_Z 2
_cell_length_a 11.308(5)
_cell_length_b 20.365(8)
_cell_length_c 20.908(9)
_cell_measurement_reflns_used 6153
_cell_measurement_temperature 296(2)
_cell_measurement_theta_max 22.95
_cell_measurement_theta_min 2.18
_cell_volume 4363(3)
_computing_structure_refinement 'SHELXL-2017/1 (Sheldrick, 2017)'
_diffrn_ambient_temperature 296(2)
_diffrn_measured_fraction_theta_full 0.985
_diffrn_measured_fraction_theta_max 0.985
_diffrn_measurement_device_type 'CCD area detector'
_diffrn_measurement_method 'phi and omega scans'
_diffrn_radiation_type MoK\a
_diffrn_radiation_wavelength 0.71073
_diffrn_reflns_av_R_equivalents 0.0224
_diffrn_reflns_av_unetI/netI 0.0485
_diffrn_reflns_Laue_measured_fraction_full 0.985
_diffrn_reflns_Laue_measured_fraction_max 0.985
_diffrn_reflns_limit_h_max 13
_diffrn_reflns_limit_h_min -13
_diffrn_reflns_limit_k_max 17
_diffrn_reflns_limit_k_min -24
_diffrn_reflns_limit_l_max 24
_diffrn_reflns_limit_l_min -24
_diffrn_reflns_number 23755
_diffrn_reflns_point_group_measured_fraction_full 0.985
_diffrn_reflns_point_group_measured_fraction_max 0.985
_diffrn_reflns_theta_full 25.000
_diffrn_reflns_theta_max 25.000
_diffrn_reflns_theta_min 1.788
_exptl_absorpt_coefficient_mu 0.788
_exptl_crystal_colour yellow
_exptl_crystal_density_diffrn 1.374
_exptl_crystal_description block
_exptl_crystal_F_000 1832
_exptl_crystal_size_max 0.3
_exptl_crystal_size_mid 0.24
_exptl_crystal_size_min 0.22
_refine_diff_density_max 1.346
_refine_diff_density_min -0.411
_refine_diff_density_rms 0.075
_refine_ls_extinction_method none
_refine_ls_goodness_of_fit_ref 1.014
_refine_ls_hydrogen_treatment constr
_refine_ls_matrix_type full
_refine_ls_number_parameters 1058
_refine_ls_number_reflns 15144
_refine_ls_number_restraints 0
_refine_ls_restrained_S_all 1.014
_refine_ls_R_factor_all 0.0638
_refine_ls_R_factor_gt 0.0432
_refine_ls_shift/su_max 0.007
_refine_ls_shift/su_mean 0.000
_refine_ls_structure_factor_coef Fsqd
_refine_ls_weighting_details 'w=1/[\s^2^(Fo^2^)+(0.0781P)^2^] where P=(Fo^2^+2Fc^2^)/3'
_refine_ls_weighting_scheme calc
_refine_ls_wR_factor_gt 0.1182
_refine_ls_wR_factor_ref 0.1321
_reflns_Friedel_coverage 0.000
_reflns_number_gt 10888
_reflns_number_total 15144
_reflns_threshold_expression 'I > 2\s(I)'
_cod_data_source_file d0cc06939f2.cif
_cod_data_source_block CP1
_cod_depositor_comments 'Adding full bibliography for 7127627--7127633.cif.'
_cod_original_cell_volume 4364(3)
_cod_database_code 7127633
_shelx_shelxl_version_number 2017/1
_shelx_space_group_comment
;
The symmetry employed for this shelxl refinement is uniquely defined
by the following loop, which should always be used as a source of
symmetry information in preference to the above space-group names.
They are only intended as comments.
;

loop_
_space_group_symop_operation_xyz
'x, y, z'
'-x, -y, -z'

loop_
_atom_site_label
_atom_site_type_symbol
_atom_site_fract_x
_atom_site_fract_y
_atom_site_fract_z
_atom_site_U_iso_or_equiv
_atom_site_adp_type
_atom_site_occupancy
_atom_site_site_symmetry_order
_atom_site_calc_flag
_atom_site_refinement_flags_posn
_atom_site_refinement_flags_adp
_atom_site_refinement_flags_occupancy
_atom_site_disorder_assembly
_atom_site_disorder_group
C1 C 0.0407(12) -0.1095(6) 0.2875(6) 0.081(3) Uani 0.5 1 d . . P . .
C2 C 0.0706(8) -0.0290(3) 0.3347(4) 0.094(4) Uani 0.5 1 d G . P . .
C3 C -0.0086(8) 0.0142(5) 0.3196(5) 0.117(5) Uani 0.5 1 d G . P . .
H3 H -0.077103 -0.005486 0.282536 0.140 Uiso 0.5 1 calc R U P . .
C4 C 0.0147(10) 0.0868(5) 0.3601(6) 0.148(7) Uani 0.5 1 d G . P . .
H4 H -0.038297 0.115649 0.350025 0.177 Uiso 0.5 1 calc R U P . .
C5 C 0.1171(11) 0.1162(3) 0.4155(5) 0.128(6) Uani 0.5 1 d G . P . .
C6 C 0.1962(9) 0.0731(4) 0.4305(4) 0.141(6) Uani 0.5 1 d G . P . .
H6 H 0.264728 0.092738 0.467641 0.170 Uiso 0.5 1 calc R U P . .
C7 C 0.1730(8) 0.0005(4) 0.3901(5) 0.120(5) Uani 0.5 1 d G . P . .
H7 H 0.225924 -0.028398 0.400153 0.144 Uiso 0.5 1 calc R U P . .
C8 C 0.152(2) 0.1973(7) 0.4612(8) 0.171(8) Uani 0.5 1 d . . P . .
H8A H 0.116336 0.207460 0.501116 0.257 Uiso 0.5 1 calc R U P . .
H8B H 0.122761 0.223935 0.433846 0.257 Uiso 0.5 1 calc R U P . .
H8C H 0.239646 0.210579 0.476977 0.257 Uiso 0.5 1 calc R U P . .
C9 C 0.1301(8) -0.0116(4) 0.1689(5) 0.159(4) Uani 1 1 d . . . . .
H9A H 0.042544 -0.023664 0.154316 0.238 Uiso 1 1 calc R U . . .
H9B H 0.159517 -0.038458 0.195998 0.238 Uiso 1 1 calc R U . . .
H9C H 0.164123 -0.022622 0.128220 0.238 Uiso 1 1 calc R U . . .
C10 C 0.1684(7) 0.0680(4) 0.2134(4) 0.119(2) Uani 1 1 d . . . . .
C11 C 0.1013(6) 0.1169(4) 0.2021(3) 0.103(2) Uani 1 1 d . . . . .
H11 H 0.031040 0.101491 0.166025 0.124 Uiso 1 1 calc R U . . .
C12 C 0.1358(5) 0.1875(3) 0.2426(3) 0.0864(16) Uani 1 1 d . . . . .
H12 H 0.091114 0.219758 0.232138 0.104 Uiso 1 1 calc R U . . .
C13 C 0.2365(5) 0.2126(3) 0.2993(3) 0.0800(14) Uani 1 1 d . . . . .
C14 C 0.3046(7) 0.1643(3) 0.3104(4) 0.118(2) Uani 1 1 d . . . . .
H14 H 0.373581 0.179287 0.347262 0.141 Uiso 1 1 calc R U . . .
C15 C 0.2704(8) 0.0929(4) 0.2666(4) 0.132(3) Uani 1 1 d . . . . .
H15 H 0.318963 0.060961 0.273871 0.159 Uiso 1 1 calc R U . . .
C16 C 0.2703(5) 0.2893(3) 0.3448(3) 0.0683(12) Uani 1 1 d . . . . .
C17 C 0.6950(13) 0.1533(5) 0.5580(8) 0.271(8) Uani 1 1 d . . . . .
H17A H 0.679357 0.121967 0.509670 0.406 Uiso 1 1 calc R U . . .
H17B H 0.642650 0.134326 0.581285 0.406 Uiso 1 1 calc R U . . .
H17C H 0.778848 0.157419 0.580315 0.406 Uiso 1 1 calc R U . . .
C18 C 0.6695(9) 0.2276(5) 0.5626(6) 0.150(4) Uani 1 1 d . . . . .
C19 C 0.5824(8) 0.2357(4) 0.5152(5) 0.136(3) Uani 1 1 d . . . . .
H19 H 0.531051 0.195422 0.480704 0.163 Uiso 1 1 calc R U . . .
C20 C 0.5665(6) 0.3023(3) 0.5161(3) 0.0929(17) Uani 1 1 d . . . . .
H20 H 0.505750 0.306283 0.481965 0.111 Uiso 1 1 calc R U . . .
C21 C 0.6397(5) 0.3627(3) 0.5669(3) 0.0714(13) Uani 1 1 d . . . . .
C22 C 0.7283(6) 0.3548(4) 0.6181(4) 0.114(2) Uani 1 1 d . . . . .
H22 H 0.775216 0.394720 0.655303 0.137 Uiso 1 1 calc R U . . .
C23 C 0.7458(9) 0.2867(6) 0.6129(6) 0.155(4) Uani 1 1 d . . . . .
H23 H 0.810238 0.281236 0.644044 0.186 Uiso 1 1 calc R U . . .
C24 C 0.6291(4) 0.4337(3) 0.5652(2) 0.0598(11) Uani 1 1 d . . . . .
C25 C 0.4940(4) 0.4436(3) 0.2999(2) 0.0669(12) Uani 1 1 d . . . . .
H25 H 0.444673 0.477791 0.302877 0.080 Uiso 1 1 calc R U . . .
C26 C 0.5549(4) 0.4265(2) 0.2460(2) 0.0667(12) Uani 1 1 d . . . . .
H26 H 0.546718 0.449005 0.214005 0.080 Uiso 1 1 calc R U . . .
C27 C 0.6281(4) 0.3753(2) 0.2406(2) 0.0565(10) Uani 1 1 d . . . . .
C28 C 0.6361(5) 0.3447(3) 0.2895(3) 0.0748(13) Uani 1 1 d . . . . .
H28 H 0.683618 0.309820 0.287512 0.090 Uiso 1 1 calc R U . . .
C29 C 0.5733(5) 0.3659(3) 0.3415(3) 0.0740(13) Uani 1 1 d . . . . .
H29 H 0.581401 0.345031 0.374788 0.089 Uiso 1 1 calc R U . . .
C30 C 0.6963(4) 0.3523(2) 0.1847(2) 0.0631(11) Uani 1 1 d . . . . .
H30 H 0.732903 0.312861 0.181984 0.076 Uiso 1 1 calc R U . . .
C31 C 0.7112(4) 0.3805(2) 0.1390(2) 0.0587(11) Uani 1 1 d . . . . .
H31 H 0.676571 0.420519 0.141488 0.070 Uiso 1 1 calc R U . . .
C32 C 0.7779(4) 0.3545(2) 0.0842(2) 0.0501(9) Uani 1 1 d . . . . .
C33 C 0.8323(4) 0.2940(2) 0.0723(2) 0.0535(10) Uani 1 1 d . . . . .
H33 H 0.827063 0.267532 0.100325 0.064 Uiso 1 1 calc R U . . .
C34 C 0.8943(3) 0.27337(19) 0.0187(2) 0.0487(9) Uani 1 1 d . . . . .
C35 C 0.8966(4) 0.3135(2) -0.0229(2) 0.0500(9) Uani 1 1 d . . . . .
H35 H 0.934144 0.298565 -0.060315 0.060 Uiso 1 1 calc R U . . .
C36 C 0.7915(4) 0.3919(2) 0.0404(2) 0.0515(9) Uani 1 1 d . . . . .
H36 H 0.758787 0.433274 0.048413 0.062 Uiso 1 1 calc R U . . .
C37 C 0.9586(4) 0.2130(2) 0.0104(2) 0.0623(11) Uani 1 1 d . . . . .
H37 H 0.942432 0.185843 0.036577 0.075 Uiso 1 1 calc R U . . .
C38 C 1.0335(4) 0.1932(2) -0.0279(3) 0.0661(12) Uani 1 1 d . . . . .
H38 H 1.045728 0.218473 -0.056261 0.079 Uiso 1 1 calc R U . . .
C39 C 1.1045(4) 0.1344(2) -0.0334(2) 0.0623(11) Uani 1 1 d . . . . .
C40 C 1.1663(5) 0.1141(3) -0.0844(3) 0.0855(16) Uani 1 1 d . . . . .
H40 H 1.164385 0.136005 -0.116748 0.103 Uiso 1 1 calc R U . . .
C41 C 1.2323(5) 0.0604(3) -0.0880(3) 0.0923(17) Uani 1 1 d . . . . .
H41 H 1.276238 0.048056 -0.122776 0.111 Uiso 1 1 calc R U . . .
C42 C 1.1773(6) 0.0453(3) 0.0043(3) 0.0949(18) Uani 1 1 d . . . . .
H42 H 1.179706 0.022305 0.035731 0.114 Uiso 1 1 calc R U . . .
C43 C 1.1097(5) 0.1001(3) 0.0119(3) 0.0863(16) Uani 1 1 d . . . . .
H43 H 1.068327 0.112862 0.047793 0.104 Uiso 1 1 calc R U . . .
C44 C 1.1084(4) 0.4060(2) -0.0715(2) 0.0488(9) Uani 1 1 d . . . . .
C45 C 1.2173(4) 0.3703(2) -0.0738(2) 0.0511(9) Uani 1 1 d . . . . .
C46 C 1.3290(4) 0.4049(2) -0.0299(2) 0.0607(11) Uani 1 1 d . . . . .
H46 H 1.337170 0.450406 0.003844 0.073 Uiso 1 1 calc R U . . .
C47 C 1.4302(4) 0.3717(3) -0.0359(3) 0.0697(12) Uani 1 1 d . . . . .
H47 H 1.505692 0.395823 -0.006215 0.084 Uiso 1 1 calc R U . . .
C48 C 1.4219(4) 0.3045(3) -0.0844(3) 0.0692(12) Uani 1 1 d . . . . .
C49 C 1.3093(5) 0.2691(2) -0.1273(3) 0.0688(13) Uani 1 1 d . . . . .
H49 H 1.301492 0.223089 -0.160058 0.083 Uiso 1 1 calc R U . . .
C50 C 1.2063(4) 0.3013(2) -0.1224(2) 0.0583(10) Uani 1 1 d . . . . .
H50 H 1.130495 0.276777 -0.151493 0.070 Uiso 1 1 calc R U . . .
C51 C 1.5319(5) 0.2674(3) -0.0937(4) 0.1001(19) Uani 1 1 d . . . . .
H51A H 1.578657 0.286013 -0.119640 0.150 Uiso 1 1 calc R U . . .
H51B H 1.503851 0.217037 -0.118858 0.150 Uiso 1 1 calc R U . . .
H51C H 1.582185 0.275718 -0.048489 0.150 Uiso 1 1 calc R U . . .
C52 C 0.6384(4) 0.3943(3) -0.1659(3) 0.0684(12) Uani 1 1 d . . . . .
C53 C 0.5121(5) 0.3698(3) -0.2106(3) 0.0769(14) Uani 1 1 d . . . . .
C54 C 0.4186(5) 0.4044(3) -0.1886(3) 0.0782(14) Uani 1 1 d . . . . .
H54 H 0.437636 0.445543 -0.148080 0.094 Uiso 1 1 calc R U . . .
C55 C 0.3007(6) 0.3800(4) -0.2244(4) 0.103(2) Uani 1 1 d . . . . .
H55 H 0.240641 0.405209 -0.209065 0.123 Uiso 1 1 calc R U . . .
C56 C 0.2687(7) 0.3182(5) -0.2834(5) 0.121(3) Uani 1 1 d . . . . .
C57 C 0.3590(8) 0.2842(5) -0.3086(4) 0.147(3) Uani 1 1 d . . . . .
H57 H 0.338760 0.243327 -0.349355 0.177 Uiso 1 1 calc R U . . .
C58 C 0.4839(6) 0.3114(4) -0.2722(3) 0.116(2) Uani 1 1 d . . . . .
H58 H 0.545550 0.289630 -0.290066 0.139 Uiso 1 1 calc R U . . .
C59 C 0.1334(6) 0.2838(6) -0.3224(5) 0.175(4) Uani 1 1 d . . . . .
H59A H 0.092876 0.318331 -0.334549 0.262 Uiso 1 1 calc R U . . .
H59B H 0.092687 0.268129 -0.292306 0.262 Uiso 1 1 calc R U . . .
H59C H 0.131279 0.243745 -0.364261 0.262 Uiso 1 1 calc R U . . .
C60 C 1.1893(5) 0.4933(3) -0.4781(3) 0.0909(17) Uani 1 1 d . . . . .
H60 H 1.173515 0.516429 -0.509115 0.109 Uiso 1 1 calc R U . . .
C61 C 1.1323(5) 0.5087(3) -0.4187(4) 0.101(2) Uani 1 1 d . . . . .
H61 H 1.082347 0.542756 -0.410186 0.121 Uiso 1 1 calc R U . . .
C62 C 1.1539(6) 0.4717(3) -0.3755(3) 0.0807(15) Uani 1 1 d . . . . .
C63 C 1.2263(6) 0.4269(4) -0.3878(3) 0.104(2) Uani 1 1 d . . . . .
H63 H 1.241527 0.401500 -0.358864 0.125 Uiso 1 1 calc R U . . .
C64 C 1.2807(5) 0.4160(3) -0.4420(3) 0.0886(16) Uani 1 1 d . . . . .
H64 H 1.335015 0.384279 -0.447353 0.106 Uiso 1 1 calc R U . . .
C65 C 1.0930(6) 0.4858(4) -0.3141(3) 0.1017(19) Uani 1 1 d . . . . .
H65 H 1.119318 0.463478 -0.283628 0.122 Uiso 1 1 calc R U . . .
C66 C 1.0171(5) 0.5208(3) -0.2983(3) 0.0842(16) Uani 1 1 d . . . . .
H66 H 0.990312 0.542383 -0.329406 0.101 Uiso 1 1 calc R U . . .
C67 C 0.9608(4) 0.4998(2) -0.1939(2) 0.0548(10) Uani 1 1 d . . . . .
H67 H 1.003588 0.462220 -0.201848 0.066 Uiso 1 1 calc R U . . .
C68 C 0.9572(4) 0.5363(2) -0.2380(2) 0.0558(10) Uani 1 1 d . . . . .
C69 C 0.8907(4) 0.5912(2) -0.2265(2) 0.0586(11) Uani 1 1 d . . . . .
H69 H 0.883337 0.615595 -0.256764 0.070 Uiso 1 1 calc R U . . .
C70 C 0.8358(4) 0.6097(2) -0.1709(2) 0.0541(10) Uani 1 1 d . . . . .
C71 C 0.8447(4) 0.5692(2) -0.1298(2) 0.0580(10) Uani 1 1 d . . . . .
H71 H 0.805566 0.580233 -0.092789 0.070 Uiso 1 1 calc R U . . .
C72 C 0.7637(4) 0.6666(3) -0.1612(3) 0.0748(13) Uani 1 1 d . . . . .
H72 H 0.757591 0.687499 -0.194402 0.090 Uiso 1 1 calc R U . . .
C73 C 0.7109(5) 0.6896(3) -0.1145(3) 0.0778(14) Uani 1 1 d . . . . .
H73 H 0.720084 0.669666 -0.080525 0.093 Uiso 1 1 calc R U . . .
C74 C 0.6307(5) 0.7475(3) -0.1044(3) 0.0753(14) Uani 1 1 d . . . . .
C75 C 0.6177(5) 0.7845(3) -0.1468(3) 0.0888(17) Uani 1 1 d . . . . .
H75 H 0.656214 0.774800 -0.184021 0.107 Uiso 1 1 calc R U . . .
C76 C 0.5429(5) 0.8399(3) -0.1341(3) 0.0922(17) Uani 1 1 d . . . . .
H76 H 0.535469 0.866578 -0.162178 0.111 Uiso 1 1 calc R U . . .
C77 C 0.5013(6) 0.8121(3) -0.0448(3) 0.0890(16) Uani 1 1 d . . . . .
H77 H 0.459025 0.818771 -0.009406 0.107 Uiso 1 1 calc R U . . .
C78 C 0.5745(6) 0.7616(3) -0.0536(3) 0.1018(19) Uani 1 1 d . . . . .
H78 H 0.583762 0.737504 -0.023120 0.122 Uiso 1 1 calc R U . . .
C79 C 0.4022(5) 0.9435(2) 0.0762(3) 0.0658(12) Uani 1 1 d . . . . .
C80 C 0.4256(6) 0.9375(3) 0.1455(3) 0.0795(14) Uani 1 1 d . . . . .
C81 C 0.3512(7) 0.8869(3) 0.1577(4) 0.108(2) Uani 1 1 d . . . . .
H81 H 0.284473 0.857374 0.122636 0.130 Uiso 1 1 calc R U . . .
C82 C 0.3759(12) 0.8802(6) 0.2216(6) 0.160(4) Uani 1 1 d . . . . .
H82 H 0.325081 0.846010 0.229228 0.192 Uiso 1 1 calc R U . . .
C83 C 0.4717(14) 0.9217(7) 0.2736(5) 0.171(5) Uani 1 1 d . . . . .
C84 C 0.5476(9) 0.9741(5) 0.2626(4) 0.152(3) Uani 1 1 d . . . . .
H84 H 0.613629 1.003591 0.298139 0.182 Uiso 1 1 calc R U . . .
C85 C 0.5229(7) 0.9813(4) 0.1980(3) 0.108(2) Uani 1 1 d . . . . .
H85 H 0.572525 1.015879 0.190339 0.130 Uiso 1 1 calc R U . . .
C86 C 0.5054(14) 0.9160(7) 0.3474(6) 0.262(7) Uani 1 1 d . . . . .
H86A H 0.442797 0.930026 0.372161 0.393 Uiso 1 1 calc R U . . .
H86B H 0.582078 0.946826 0.373763 0.393 Uiso 1 1 calc R U . . .
H86C H 0.512003 0.867686 0.341351 0.393 Uiso 1 1 calc R U . . .
C87 C 0.2212(5) 0.8422(3) -0.1940(3) 0.0753(14) Uani 1 1 d . . . . .
C88 C 0.1841(5) 0.7984(3) -0.2715(3) 0.0748(13) Uani 1 1 d . . . . .
C89 C 0.0914(5) 0.7380(3) -0.2983(4) 0.0907(17) Uani 1 1 d . . . . .
H89 H 0.053640 0.724409 -0.267645 0.109 Uiso 1 1 calc R U . . .
C90 C 0.0554(6) 0.6984(3) -0.3691(4) 0.105(2) Uani 1 1 d . . . . .
H90 H -0.008472 0.659555 -0.385980 0.126 Uiso 1 1 calc R U . . .
C91 C 0.1133(7) 0.7157(4) -0.4155(4) 0.113(2) Uani 1 1 d . . . . .
C92 C 0.2089(7) 0.7741(4) -0.3891(3) 0.117(2) Uani 1 1 d . . . . .
H92 H 0.250989 0.785226 -0.419367 0.140 Uiso 1 1 calc R U . . .
C93 C 0.2421(6) 0.8161(3) -0.3172(3) 0.0975(18) Uani 1 1 d . . . . .
H93 H 0.303543 0.856212 -0.300320 0.117 Uiso 1 1 calc R U . . .
C94 C 0.0743(8) 0.6724(4) -0.4958(4) 0.155(3) Uani 1 1 d . . . . .
H94A H 0.130970 0.688845 -0.518434 0.233 Uiso 1 1 calc R U . . .
H94B H -0.006166 0.678645 -0.513748 0.233 Uiso 1 1 calc R U . . .
H94C H 0.073902 0.622745 -0.504849 0.233 Uiso 1 1 calc R U . . .
Cd1 Cd 0.86792(3) 0.43985(2) -0.08167(2) 0.05423(11) Uani 1 1 d . . . . .
Cd2 Cd 0.37560(3) 0.42785(2) 0.42615(2) 0.05684(11) Uani 1 1 d . . . . .
Cd3 Cd 0.35402(3) 0.93475(2) -0.06124(2) 0.06139(11) Uani 1 1 d . . . . .
N1 N 0.4860(4) 0.85176(19) -0.0823(2) 0.0675(10) Uani 1 1 d . . . . .
N2 N 1.2377(4) 0.0250(2) -0.0455(2) 0.0688(10) Uani 1 1 d . . . . .
N3 N 1.2632(3) 0.4469(2) -0.48812(18) 0.0650(10) Uani 1 1 d . . . . .
N4 N 0.5018(3) 0.4143(2) 0.34716(18) 0.0621(9) Uani 1 1 d . . . . .
N5 N 0.8483(3) 0.37207(17) -0.01224(16) 0.0498(8) Uani 1 1 d . . . . .
N6 N 0.9059(3) 0.51540(17) -0.13984(17) 0.0537(8) Uani 1 1 d . . . . .
O1 O 0.5459(3) 0.44071(16) 0.52061(15) 0.0656(8) Uani 1 1 d . . . . .
O2 O 0.7039(3) 0.48706(19) 0.60989(17) 0.0734(9) Uani 1 1 d . . . . .
O3 O 0.3530(4) 0.30811(19) 0.39999(19) 0.0931(11) Uani 1 1 d . . . . .
O4 O 0.2200(3) 0.33301(19) 0.32730(19) 0.0827(10) Uani 1 1 d . . . . .
O5 O 0.2905(4) 0.90151(19) -0.17726(18) 0.0854(10) Uani 1 1 d . . . . .
O6 O 0.1865(4) 0.8200(2) -0.1516(2) 0.0954(11) Uani 1 1 d . . . . .
O7 O 0.3078(3) 0.90601(19) 0.0303(2) 0.0817(10) Uani 1 1 d . . . . .
O8 O 0.4775(3) 0.98420(16) 0.06261(16) 0.0689(8) Uani 1 1 d . . . . .
O9 O 1.0165(3) 0.37827(16) -0.12100(16) 0.0652(8) Uani 1 1 d . . . . .
O10 O 1.1093(3) 0.46146(15) -0.02111(15) 0.0655(8) Uani 1 1 d . . . . .
O11 O 0.7209(3) 0.3596(2) -0.18537(19) 0.0883(10) Uani 1 1 d . . . . .
O12 O 0.6613(3) 0.44676(18) -0.10999(17) 0.0765(9) Uani 1 1 d . . . . .
O13 O 0.1279(8) -0.1394(4) 0.3077(4) 0.111(3) Uani 0.5 1 d . . P . .
H13 H 0.113427 -0.182037 0.283260 0.167 Uiso 0.5 1 calc R U P . .
O14 O -0.0390(8) -0.1379(4) 0.2404(4) 0.108(3) Uani 0.5 1 d . . P . .
O15 O 0.1278(6) 0.7343(3) 0.2305(3) 0.225(4) Uani 1 1 d . . . . .
H15C H 0.067005 0.706357 0.199008 0.270 Uiso 1 1 d R U . . .
H15D H 0.189995 0.714557 0.226068 0.270 Uiso 1 1 d R U . . .

loop_
_atom_site_aniso_label
_atom_site_aniso_U_11
_atom_site_aniso_U_22
_atom_site_aniso_U_33
_atom_site_aniso_U_23
_atom_site_aniso_U_13
_atom_site_aniso_U_12
C1 0.113(9) 0.080(7) 0.059(6) 0.032(6) 0.018(6) 0.041(7)
C2 0.130(10) 0.091(8) 0.074(7) 0.036(6) 0.024(7) 0.053(7)
C3 0.149(12) 0.128(11) 0.101(9) 0.051(9) 0.043(9) 0.089(10)
C4 0.22(2) 0.148(14) 0.139(13) 0.085(12) 0.080(13) 0.135(14)
C5 0.193(17) 0.106(10) 0.149(13) 0.081(10) 0.100(13) 0.091(11)
C6 0.220(19) 0.092(10) 0.095(10) 0.024(8) 0.014(11) 0.037(11)
C7 0.191(15) 0.072(8) 0.096(9) 0.036(7) 0.007(9) 0.050(9)
C8 0.30(3) 0.099(11) 0.126(12) 0.024(9) 0.072(14) 0.108(13)
C9 0.142(7) 0.097(5) 0.182(8) -0.013(5) 0.040(6) 0.017(5)
C10 0.090(5) 0.095(5) 0.130(6) -0.003(4) 0.016(4) 0.015(4)
C11 0.068(4) 0.120(5) 0.097(4) 0.010(4) 0.024(3) 0.016(4)
C12 0.070(3) 0.102(4) 0.076(3) 0.015(3) 0.022(3) 0.024(3)
C13 0.079(4) 0.075(3) 0.081(3) 0.020(3) 0.020(3) 0.022(3)
C14 0.114(5) 0.081(4) 0.126(5) 0.018(4) -0.012(4) 0.019(4)
C15 0.137(6) 0.086(5) 0.150(7) 0.020(5) 0.008(6) 0.043(4)
C16 0.070(3) 0.074(3) 0.067(3) 0.027(3) 0.028(3) 0.018(3)
C17 0.346(18) 0.163(9) 0.40(2) 0.200(12) 0.102(16) 0.127(11)
C18 0.144(8) 0.137(7) 0.245(12) 0.145(8) 0.060(7) 0.060(6)
C19 0.161(8) 0.096(5) 0.187(8) 0.083(5) 0.061(6) 0.036(5)
C20 0.099(4) 0.084(4) 0.116(5) 0.055(4) 0.029(4) 0.033(3)
C21 0.073(3) 0.084(3) 0.085(3) 0.055(3) 0.030(3) 0.031(3)
C22 0.105(5) 0.144(6) 0.129(5) 0.093(5) 0.018(4) 0.041(4)
C23 0.136(7) 0.177(9) 0.222(10) 0.162(9) 0.023(7) 0.056(7)
C24 0.056(3) 0.077(3) 0.061(3) 0.030(2) 0.031(2) 0.029(2)
C25 0.074(3) 0.073(3) 0.063(3) 0.026(2) 0.032(2) 0.027(2)
C26 0.078(3) 0.072(3) 0.058(3) 0.027(2) 0.029(2) 0.018(3)
C27 0.051(2) 0.057(2) 0.054(2) 0.009(2) 0.0194(19) 0.008(2)
C28 0.088(4) 0.083(3) 0.072(3) 0.035(3) 0.039(3) 0.039(3)
C29 0.077(3) 0.097(4) 0.073(3) 0.043(3) 0.040(3) 0.043(3)
C30 0.065(3) 0.066(3) 0.064(3) 0.022(2) 0.029(2) 0.018(2)
C31 0.062(3) 0.056(2) 0.058(2) 0.017(2) 0.024(2) 0.011(2)
C32 0.050(2) 0.051(2) 0.050(2) 0.0167(19) 0.0185(18) 0.0118(18)
C33 0.066(3) 0.052(2) 0.050(2) 0.0237(19) 0.0221(19) 0.015(2)
C34 0.048(2) 0.044(2) 0.057(2) 0.0181(18) 0.0165(18) 0.0149(17)
C35 0.054(2) 0.053(2) 0.049(2) 0.0175(19) 0.0246(18) 0.0208(19)
C36 0.054(2) 0.048(2) 0.059(2) 0.0198(19) 0.0215(19) 0.0198(18)
C37 0.070(3) 0.055(3) 0.067(3) 0.023(2) 0.025(2) 0.017(2)
C38 0.072(3) 0.062(3) 0.080(3) 0.034(2) 0.031(3) 0.025(2)
C39 0.065(3) 0.057(3) 0.071(3) 0.029(2) 0.020(2) 0.015(2)
C40 0.095(4) 0.091(4) 0.111(4) 0.062(3) 0.057(3) 0.051(3)
C41 0.096(4) 0.096(4) 0.130(5) 0.067(4) 0.064(4) 0.061(3)
C42 0.120(5) 0.109(4) 0.095(4) 0.058(4) 0.052(4) 0.072(4)
C43 0.106(4) 0.093(4) 0.081(3) 0.036(3) 0.049(3) 0.047(3)
C44 0.060(3) 0.051(2) 0.052(2) 0.027(2) 0.029(2) 0.025(2)
C45 0.054(2) 0.059(2) 0.055(2) 0.027(2) 0.026(2) 0.024(2)
C46 0.069(3) 0.065(3) 0.059(2) 0.027(2) 0.027(2) 0.024(2)
C47 0.057(3) 0.080(3) 0.079(3) 0.033(3) 0.016(2) 0.026(2)
C48 0.060(3) 0.080(3) 0.084(3) 0.041(3) 0.025(3) 0.032(3)
C49 0.079(3) 0.059(3) 0.083(3) 0.028(2) 0.038(3) 0.037(3)
C50 0.054(2) 0.056(3) 0.072(3) 0.026(2) 0.023(2) 0.022(2)
C51 0.070(3) 0.106(4) 0.145(5) 0.057(4) 0.038(3) 0.051(3)
C52 0.067(3) 0.082(3) 0.070(3) 0.038(3) 0.023(2) 0.026(3)
C53 0.068(3) 0.094(4) 0.075(3) 0.038(3) 0.015(3) 0.020(3)
C54 0.070(3) 0.110(4) 0.076(3) 0.056(3) 0.019(3) 0.032(3)
C55 0.079(4) 0.159(7) 0.101(5) 0.081(5) 0.025(4) 0.034(4)
C56 0.081(5) 0.176(8) 0.124(6) 0.085(6) 0.007(5) 0.023(5)
C57 0.117(7) 0.166(8) 0.114(6) 0.019(5) -0.014(5) 0.019(6)
C58 0.087(4) 0.132(5) 0.095(4) 0.007(4) 0.006(4) 0.033(4)
C59 0.074(5) 0.259(11) 0.177(8) 0.097(8) -0.013(5) -0.007(6)
C60 0.089(4) 0.099(4) 0.106(4) 0.040(3) 0.060(3) 0.042(3)
C61 0.070(4) 0.078(4) 0.136(5) 0.009(4) 0.038(4) 0.023(3)
C62 0.092(4) 0.085(4) 0.054(3) 0.020(3) 0.016(3) -0.008(3)
C63 0.098(5) 0.146(6) 0.085(4) 0.052(4) 0.045(4) 0.024(4)
C64 0.082(4) 0.127(5) 0.072(3) 0.049(3) 0.031(3) 0.020(3)
C65 0.105(5) 0.118(5) 0.081(4) 0.040(4) 0.018(4) 0.015(4)
C66 0.077(4) 0.084(4) 0.079(3) 0.010(3) 0.032(3) 0.016(3)
C67 0.052(2) 0.060(2) 0.057(2) 0.017(2) 0.0229(19) 0.028(2)
C68 0.066(3) 0.065(3) 0.041(2) 0.020(2) 0.0221(19) 0.016(2)
C69 0.064(3) 0.067(3) 0.052(2) 0.028(2) 0.014(2) 0.017(2)
C70 0.051(2) 0.055(2) 0.061(2) 0.023(2) 0.0142(19) 0.0213(19)
C71 0.061(3) 0.071(3) 0.056(2) 0.026(2) 0.031(2) 0.034(2)
C72 0.065(3) 0.073(3) 0.090(4) 0.030(3) 0.022(3) 0.021(2)
C73 0.090(4) 0.088(4) 0.067(3) 0.038(3) 0.026(3) 0.024(3)
C74 0.077(3) 0.062(3) 0.082(3) 0.026(3) 0.006(3) 0.011(3)
C75 0.075(3) 0.107(4) 0.080(3) 0.014(3) 0.047(3) 0.019(3)
C76 0.094(4) 0.100(4) 0.097(4) 0.036(3) 0.049(3) 0.042(3)
C77 0.120(5) 0.067(3) 0.104(4) 0.040(3) 0.046(3) 0.056(3)
C78 0.136(5) 0.094(4) 0.107(4) 0.045(4) 0.060(4) 0.071(4)
C79 0.076(3) 0.055(3) 0.086(3) 0.031(3) 0.045(3) 0.033(3)
C80 0.103(4) 0.077(3) 0.085(4) 0.043(3) 0.051(3) 0.037(3)
C81 0.140(6) 0.101(4) 0.127(5) 0.068(4) 0.080(4) 0.036(4)
C82 0.240(13) 0.148(8) 0.171(9) 0.105(8) 0.130(9) 0.067(8)
C83 0.268(15) 0.190(11) 0.121(7) 0.100(8) 0.100(8) 0.081(10)
C84 0.193(9) 0.192(9) 0.099(5) 0.075(6) 0.051(5) 0.060(7)
C85 0.130(6) 0.129(6) 0.095(5) 0.064(4) 0.045(4) 0.035(5)
C86 0.40(2) 0.324(17) 0.184(11) 0.193(12) 0.130(12) 0.128(15)
C87 0.076(3) 0.068(3) 0.088(4) 0.029(3) 0.021(3) 0.038(3)
C88 0.068(3) 0.071(3) 0.090(4) 0.028(3) 0.028(3) 0.022(3)
C89 0.077(4) 0.068(3) 0.130(5) 0.026(3) 0.045(3) 0.026(3)
C90 0.077(4) 0.082(4) 0.127(6) 0.004(4) 0.030(4) 0.013(3)
C91 0.098(5) 0.096(5) 0.109(5) 0.004(4) 0.018(4) 0.008(4)
C92 0.114(5) 0.132(6) 0.086(4) 0.020(4) 0.036(4) 0.004(5)
C93 0.097(4) 0.089(4) 0.095(4) 0.025(3) 0.027(3) -0.003(3)
C94 0.159(7) 0.153(7) 0.096(5) -0.013(5) 0.026(5) 0.005(6)
Cd1 0.0600(2) 0.0624(2) 0.05715(19) 0.02960(15) 0.02808(15) 0.03238(15)
Cd2 0.0572(2) 0.0718(2) 0.04881(18) 0.02256(15) 0.02449(14) 0.02209(16)
Cd3 0.0664(2) 0.05146(19) 0.0784(2) 0.02793(16) 0.02940(17) 0.02805(16)
N1 0.071(2) 0.058(2) 0.074(2) 0.018(2) 0.029(2) 0.0215(19)
N2 0.068(2) 0.063(2) 0.086(3) 0.031(2) 0.027(2) 0.0297(19)
N3 0.062(2) 0.079(3) 0.054(2) 0.0205(19) 0.0259(17) 0.009(2)
N4 0.065(2) 0.072(2) 0.050(2) 0.0176(18) 0.0253(17) 0.0150(19)
N5 0.056(2) 0.0519(19) 0.0527(18) 0.0227(16) 0.0263(15) 0.0230(16)
N6 0.063(2) 0.060(2) 0.0537(19) 0.0256(16) 0.0282(16) 0.0329(17)
O1 0.0657(19) 0.079(2) 0.0621(18) 0.0345(16) 0.0133(15) 0.0283(16)
O2 0.071(2) 0.087(2) 0.066(2) 0.0309(18) 0.0142(17) 0.0233(18)
O3 0.111(3) 0.076(2) 0.077(2) 0.0247(19) -0.007(2) 0.016(2)
O4 0.084(2) 0.085(2) 0.087(2) 0.043(2) 0.0183(19) 0.017(2)
O5 0.101(3) 0.069(2) 0.085(2) 0.0260(19) 0.021(2) 0.020(2)
O6 0.115(3) 0.102(3) 0.096(3) 0.057(2) 0.037(2) 0.043(2)
O7 0.081(2) 0.079(2) 0.097(3) 0.036(2) 0.042(2) 0.018(2)
O8 0.080(2) 0.0645(19) 0.079(2) 0.0355(16) 0.0391(17) 0.0190(16)
O9 0.0604(19) 0.076(2) 0.0651(19) 0.0230(16) 0.0237(16) 0.0351(16)
O10 0.077(2) 0.0618(18) 0.0668(18) 0.0219(16) 0.0312(16) 0.0326(15)
O11 0.072(2) 0.101(3) 0.086(2) 0.020(2) 0.0233(19) 0.040(2)
O12 0.072(2) 0.084(2) 0.070(2) 0.0190(19) 0.0230(17) 0.0261(18)
O13 0.130(7) 0.068(5) 0.093(5) -0.006(4) -0.015(5) 0.035(5)
O14 0.115(7) 0.103(6) 0.081(5) 0.022(5) -0.015(5) 0.022(5)
O15 0.152(5) 0.197(6) 0.196(6) -0.068(5) -0.026(4) 0.095(5)

loop_
_atom_type_symbol
_atom_type_description
_atom_type_scat_dispersion_real
_atom_type_scat_dispersion_imag
_atom_type_scat_source
C C 0.0033 0.0016 'International Tables Vol C Tables 4.2.6.8 and 6.1.1.4'
H H 0.0000 0.0000 'International Tables Vol C Tables 4.2.6.8 and 6.1.1.4'
N N 0.0061 0.0033 'International Tables Vol C Tables 4.2.6.8 and 6.1.1.4'
O O 0.0106 0.0060 'International Tables Vol C Tables 4.2.6.8 and 6.1.1.4'
Cd Cd -0.8075 1.2024 'International Tables Vol C Tables 4.2.6.8 and 6.1.1.4'

loop_
_geom_angle_atom_site_label_1
_geom_angle_atom_site_label_2
_geom_angle_atom_site_label_3
_geom_angle
_geom_angle_site_symmetry_1
_geom_angle_site_symmetry_3
_geom_angle_publ_flag
O14 C1 O13 124.5(11) . . ?
O14 C1 C2 127.0(10) . . ?
O13 C1 C2 108.3(10) . . ?
C3 C2 C7 120.0 . . ?
C3 C2 C1 117.9(7) . . ?
C7 C2 C1 122.1(7) . . ?
C2 C3 C4 120.0 . . ?
C5 C4 C3 120.0 . . ?
C6 C5 C4 120.0 . . ?
C6 C5 C8 116.8(10) . . ?
C4 C5 C8 123.1(10) . . ?
C7 C6 C5 120.0 . . ?
C6 C7 C2 120.0 . . ?
C15 C10 C11 117.5(6) . . ?
C15 C10 C9 120.8(8) . . ?
C11 C10 C9 121.7(7) . . ?
C12 C11 C10 121.1(6) . . ?
C11 C12 C13 121.4(6) . . ?
C14 C13 C12 117.7(5) . . ?
C14 C13 C16 121.3(5) . . ?
C12 C13 C16 121.0(5) . . ?
C13 C14 C15 119.7(6) . . ?
C10 C15 C14 122.4(7) . . ?
O4 C16 O3 121.6(5) . . ?
O4 C16 C13 119.9(5) . . ?
O3 C16 C13 118.5(5) . . ?
O4 C16 Cd2 66.3(3) . . ?
O3 C16 Cd2 55.8(3) . . ?
C13 C16 Cd2 169.4(4) . . ?
C19 C18 C23 119.2(7) . . ?
C19 C18 C17 121.9(11) . . ?
C23 C18 C17 118.6(9) . . ?
C18 C19 C20 121.7(8) . . ?
C21 C20 C19 120.5(6) . . ?
C20 C21 C22 118.2(5) . . ?
C20 C21 C24 120.7(5) . . ?
C22 C21 C24 121.0(5) . . ?
C21 C22 C23 119.3(7) . . ?
C18 C23 C22 120.8(7) . . ?
O1 C24 O2 120.8(4) . . ?
O1 C24 C21 120.7(5) . . ?
O2 C24 C21 118.5(4) . . ?
N4 C25 C26 124.0(5) . . ?
C25 C26 C27 118.7(4) . . ?
C28 C27 C26 117.5(4) . . ?
C28 C27 C30 119.1(4) . . ?
C26 C27 C30 123.4(4) . . ?
C27 C28 C29 119.5(5) . . ?
N4 C29 C28 123.9(5) . . ?
C31 C30 C27 127.8(4) . . ?
C30 C31 C32 125.3(4) . . ?
C36 C32 C33 116.3(4) . . ?
C36 C32 C31 119.4(4) . . ?
C33 C32 C31 124.4(4) . . ?
C34 C33 C32 120.2(4) . . ?
C35 C34 C33 117.6(3) . . ?
C35 C34 C37 122.8(4) . . ?
C33 C34 C37 119.5(4) . . ?
N5 C35 C34 123.8(3) . . ?
N5 C36 C32 124.3(4) . . ?
C38 C37 C34 128.3(4) . . ?
C37 C38 C39 128.4(5) . . ?
C40 C39 C43 117.9(5) . . ?
C40 C39 C38 120.0(4) . . ?
C43 C39 C38 122.1(4) . . ?
C39 C40 C41 119.0(5) . . ?
N2 C41 C40 124.6(5) . . ?
N2 C42 C43 122.8(5) . . ?
C39 C43 C42 119.8(5) . . ?
O9 C44 O10 121.1(4) . . ?
O9 C44 C45 118.2(4) . . ?
O10 C44 C45 120.7(4) . . ?
C46 C45 C50 119.2(4) . . ?
C46 C45 C44 121.2(4) . . ?
C50 C45 C44 119.6(4) . . ?
C45 C46 C47 119.7(4) . . ?
C48 C47 C46 122.0(5) . . ?
C47 C48 C49 118.3(4) . . ?
C47 C48 C51 123.2(5) . . ?
C49 C48 C51 118.4(5) . . ?
C48 C49 C50 120.8(4) . . ?
C45 C50 C49 119.9(4) . . ?
O12 C52 O11 121.0(5) . . ?
O12 C52 C53 120.1(5) . . ?
O11 C52 C53 118.8(5) . . ?
O12 C52 Cd1 58.9(2) . . ?
O11 C52 Cd1 62.1(3) . . ?
C53 C52 Cd1 178.8(4) . . ?
C58 C53 C54 118.6(5) . . ?
C58 C53 C52 121.3(5) . . ?
C54 C53 C52 120.0(5) . . ?
C55 C54 C53 121.8(6) . . ?
C54 C55 C56 120.7(7) . . ?
C55 C56 C57 119.2(7) . . ?
C55 C56 C59 122.7(8) . . ?
C57 C56 C59 118.1(9) . . ?
C56 C57 C58 120.1(7) . . ?
C53 C58 C57 119.3(7) . . ?
N3 C60 C61 120.3(6) . . ?
C62 C61 C60 118.4(5) . . ?
C63 C62 C61 118.7(6) . . ?
C63 C62 C65 122.1(6) . . ?
C61 C62 C65 119.2(6) . . ?
C62 C63 C64 121.1(7) . . ?
N3 C64 C63 125.1(6) . . ?
C66 C65 C62 130.8(7) . . ?
C65 C66 C68 131.8(7) . . ?
N6 C67 C68 123.5(4) . . ?
C67 C68 C69 117.6(4) . . ?
C67 C68 C66 125.0(4) . . ?
C69 C68 C66 117.4(4) . . ?
C70 C69 C68 120.6(4) . . ?
C69 C70 C71 117.1(4) . . ?
C69 C70 C72 119.4(4) . . ?
C71 C70 C72 123.3(4) . . ?
N6 C71 C70 124.0(4) . . ?
C73 C72 C70 127.3(5) . . ?
C72 C73 C74 128.4(5) . . ?
C78 C74 C75 118.7(5) . . ?
C78 C74 C73 119.6(5) . . ?
C75 C74 C73 121.8(5) . . ?
C74 C75 C76 119.7(5) . . ?
N1 C76 C75 119.6(5) . . ?
N1 C77 C78 125.3(6) . . ?
C74 C78 C77 120.0(6) . . ?
O7 C79 O8 120.7(5) . . ?
O7 C79 C80 119.0(5) . . ?
O8 C79 C80 120.2(5) . . ?
C85 C80 C81 119.5(6) . . ?
C85 C80 C79 120.3(5) . . ?
C81 C80 C79 120.2(6) . . ?
C82 C81 C80 119.9(8) . . ?
C83 C82 C81 121.9(9) . . ?
C82 C83 C84 119.2(9) . . ?
C82 C83 C86 124.2(12) . . ?
C84 C83 C86 116.6(12) . . ?
C85 C84 C83 119.2(9) . . ?
C80 C85 C84 120.4(7) . . ?
O6 C87 O5 124.2(5) . . ?
O6 C87 C88 121.0(5) . . ?
O5 C87 C88 114.8(5) . . ?
C93 C88 C89 118.8(5) . . ?
C93 C88 C87 120.6(5) . . ?
C89 C88 C87 120.6(5) . . ?
C90 C89 C88 121.0(6) . . ?
C89 C90 C91 120.7(6) . . ?
C90 C91 C92 118.7(6) . . ?
C90 C91 C94 121.9(7) . . ?
C92 C91 C94 119.4(7) . . ?
C91 C92 C93 120.5(6) . . ?
C88 C93 C92 120.2(6) . . ?
O9 Cd1 N6 90.96(11) . . ?
O9 Cd1 O10 127.67(11) . 2_765 ?
N6 Cd1 O10 89.52(11) . 2_765 ?
O9 Cd1 O12 143.75(12) . . ?
N6 Cd1 O12 87.60(12) . . ?
O10 Cd1 O12 88.55(11) 2_765 . ?
O9 Cd1 N5 88.37(11) . . ?
N6 Cd1 N5 173.40(11) . . ?
O10 Cd1 N5 85.70(11) 2_765 . ?
O12 Cd1 N5 96.80(12) . . ?
O9 Cd1 O11 89.05(12) . . ?
N6 Cd1 O11 89.67(13) . . ?
O10 Cd1 O11 143.28(11) 2_765 . ?
O12 Cd1 O11 54.74(11) . . ?
N5 Cd1 O11 96.88(13) . . ?
O9 Cd1 C52 116.78(14) . . ?
N6 Cd1 C52 88.25(13) . . ?
O10 Cd1 C52 115.54(14) 2_765 . ?
O12 Cd1 C52 26.99(12) . . ?
N5 Cd1 C52 97.91(13) . . ?
O11 Cd1 C52 27.75(13) . . ?
O3 Cd2 O2 142.63(13) . 2_666 ?
O3 Cd2 N3 93.87(15) . 1_456 ?
O2 Cd2 N3 91.42(13) 2_666 1_456 ?
O3 Cd2 N4 88.12(14) . . ?
O2 Cd2 N4 89.46(13) 2_666 . ?
N3 Cd2 N4 175.47(13) 1_456 . ?
O3 Cd2 O1 86.79(12) . . ?
O2 Cd2 O1 130.56(11) 2_666 . ?
N3 Cd2 O1 84.39(12) 1_456 . ?
N4 Cd2 O1 91.66(12) . . ?
O3 Cd2 O1 163.41(12) . 2_666 ?
O2 Cd2 O1 53.85(11) 2_666 2_666 ?
N3 Cd2 O1 86.38(12) 1_456 2_666 ?
N4 Cd2 O1 90.55(12) . 2_666 ?
O1 Cd2 O1 76.71(11) . 2_666 ?
O3 Cd2 O4 53.70(12) . . ?
O2 Cd2 O4 88.93(13) 2_666 . ?
N3 Cd2 O4 98.08(13) 1_456 . ?
N4 Cd2 O4 86.38(12) . . ?
O1 Cd2 O4 140.48(11) . . ?
O1 Cd2 O4 142.70(11) 2_666 . ?
O3 Cd2 C16 27.16(13) . . ?
O2 Cd2 C16 115.52(15) 2_666 . ?
N3 Cd2 C16 98.72(14) 1_456 . ?
N4 Cd2 C16 84.90(13) . . ?
O1 Cd2 C16 113.81(14) . . ?
O1 Cd2 C16 168.59(13) 2_666 . ?
O4 Cd2 C16 26.69(12) . . ?
O5 Cd3 O7 140.34(14) . . ?
O5 Cd3 N2 89.35(14) . 1_465 ?
O7 Cd3 N2 94.47(14) . 1_465 ?
O5 Cd3 N1 88.16(14) . . ?
O7 Cd3 N1 91.51(13) . . ?
N2 Cd3 N1 173.16(14) 1_465 . ?
O5 Cd3 O8 89.36(13) . 2_675 ?
O7 Cd3 O8 130.10(13) . 2_675 ?
N2 Cd3 O8 89.11(13) 1_465 2_675 ?
N1 Cd3 O8 84.48(12) . 2_675 ?
O5 Cd3 O8 164.66(12) . . ?
O7 Cd3 O8 54.02(12) . . ?
N2 Cd3 O8 95.11(12) 1_465 . ?
N1 Cd3 O8 85.71(12) . . ?
O8 Cd3 O8 76.08(11) 2_675 . ?
C77 N1 C76 116.7(5) . . ?
C77 N1 Cd3 120.9(3) . . ?
C76 N1 Cd3 122.4(4) . . ?
C42 N2 C41 115.9(4) . . ?
C42 N2 Cd3 124.9(3) . 1_645 ?
C41 N2 Cd3 119.2(3) . 1_645 ?
C60 N3 C64 116.3(5) . . ?
C60 N3 Cd2 122.9(3) . 1_654 ?
C64 N3 Cd2 120.5(4) . 1_654 ?
C25 N4 C29 116.5(4) . . ?
C25 N4 Cd2 124.2(3) . . ?
C29 N4 Cd2 118.5(3) . . ?
C35 N5 C36 117.6(3) . . ?
C35 N5 Cd1 120.9(2) . . ?
C36 N5 Cd1 121.4(3) . . ?
C71 N6 C67 117.2(3) . . ?
C71 N6 Cd1 116.6(3) . . ?
C67 N6 Cd1 124.4(3) . . ?
C24 O1 Cd2 168.2(3) . . ?
C24 O1 Cd2 88.5(3) . 2_666 ?
Cd2 O1 Cd2 103.29(11) . 2_666 ?
C24 O2 Cd2 96.9(3) . 2_666 ?
C16 O3 Cd2 97.1(3) . . ?
C16 O4 Cd2 87.1(3) . . ?
C87 O5 Cd3 102.0(3) . . ?
C79 O7 Cd3 96.8(3) . . ?
C79 O8 Cd3 167.7(3) . 2_675 ?
C79 O8 Cd3 88.1(3) . . ?
Cd3 O8 Cd3 103.92(11) 2_675 . ?
C44 O9 Cd1 103.8(2) . . ?
C44 O10 Cd1 172.1(3) . 2_765 ?
C52 O11 Cd1 90.1(3) . . ?
C52 O12 Cd1 94.1(3) . . ?

loop_
_geom_bond_atom_site_label_1
_geom_bond_atom_site_label_2
_geom_bond_distance
_geom_bond_site_symmetry_2
_geom_bond_publ_flag
C1 O14 1.136(12) . ?
C1 O13 1.294(13) . ?
C1 C2 1.553(12) . ?
C2 C3 1.3900 . ?
C2 C7 1.3900 . ?
C3 C4 1.3900 . ?
C4 C5 1.3900 . ?
C5 C6 1.3900 . ?
C5 C8 1.556(15) . ?
C6 C7 1.3900 . ?
C9 C10 1.528(9) . ?
C10 C15 1.359(9) . ?
C10 C11 1.374(9) . ?
C11 C12 1.359(8) . ?
C12 C13 1.391(7) . ?
C13 C14 1.369(8) . ?
C13 C16 1.480(7) . ?
C14 C15 1.387(9) . ?
C16 O4 1.230(6) . ?
C16 O3 1.258(6) . ?
C16 Cd2 2.735(5) . ?
C17 C18 1.543(11) . ?
C18 C19 1.333(11) . ?
C18 C23 1.367(12) . ?
C19 C20 1.383(8) . ?
C20 C21 1.371(7) . ?
C21 C22 1.396(7) . ?
C21 C24 1.475(7) . ?
C22 C23 1.393(10) . ?
C24 O1 1.258(5) . ?
C24 O2 1.259(5) . ?
C25 N4 1.316(6) . ?
C25 C26 1.385(6) . ?
C26 C27 1.386(6) . ?
C27 C28 1.367(6) . ?
C27 C30 1.481(6) . ?
C28 C29 1.373(6) . ?
C29 N4 1.328(6) . ?
C30 C31 1.302(6) . ?
C31 C32 1.460(5) . ?
C32 C36 1.398(6) . ?
C32 C33 1.400(6) . ?
C33 C34 1.391(5) . ?
C34 C35 1.388(5) . ?
C34 C37 1.469(6) . ?
C35 N5 1.330(5) . ?
C36 N5 1.334(5) . ?
C37 C38 1.268(6) . ?
C38 C39 1.493(6) . ?
C39 C40 1.348(6) . ?
C39 C43 1.356(7) . ?
C40 C41 1.377(7) . ?
C41 N2 1.323(6) . ?
C42 N2 1.316(6) . ?
C42 C43 1.397(7) . ?
C44 O9 1.246(5) . ?
C44 O10 1.244(5) . ?
C44 C45 1.495(5) . ?
C45 C46 1.371(6) . ?
C45 C50 1.393(6) . ?
C46 C47 1.393(6) . ?
C47 C48 1.369(7) . ?
C48 C49 1.376(7) . ?
C48 C51 1.530(6) . ?
C49 C50 1.399(6) . ?
C52 O12 1.239(6) . ?
C52 O11 1.268(6) . ?
C52 C53 1.487(7) . ?
C52 Cd1 2.723(5) . ?
C53 C58 1.371(8) . ?
C53 C54 1.389(7) . ?
C54 C55 1.352(8) . ?
C55 C56 1.376(10) . ?
C56 C57 1.374(11) . ?
C56 C59 1.557(10) . ?
C57 C58 1.427(9) . ?
C60 N3 1.314(6) . ?
C60 C61 1.454(8) . ?
C61 C62 1.371(8) . ?
C62 C63 1.279(8) . ?
C62 C65 1.518(8) . ?
C63 C64 1.347(7) . ?
C64 N3 1.322(6) . ?
C65 C66 1.191(8) . ?
C66 C68 1.490(6) . ?
C67 N6 1.344(5) . ?
C67 C68 1.371(6) . ?
C68 C69 1.388(6) . ?
C69 C70 1.370(6) . ?
C70 C71 1.384(6) . ?
C70 C72 1.465(6) . ?
C71 N6 1.333(5) . ?
C72 C73 1.213(7) . ?
C73 C74 1.543(7) . ?
C74 C78 1.296(7) . ?
C74 C75 1.351(7) . ?
C75 C76 1.459(8) . ?
C76 N1 1.320(6) . ?
C77 N1 1.312(6) . ?
C77 C78 1.370(7) . ?
C79 O7 1.261(6) . ?
C79 O8 1.262(5) . ?
C79 C80 1.477(7) . ?
C80 C85 1.373(9) . ?
C80 C81 1.384(8) . ?
C81 C82 1.373(11) . ?
C82 C83 1.345(14) . ?
C83 C84 1.406(13) . ?
C83 C86 1.570(12) . ?
C84 C85 1.392(9) . ?
C87 O6 1.229(6) . ?
C87 O5 1.265(6) . ?
C87 C88 1.505(7) . ?
C88 C93 1.373(8) . ?
C88 C89 1.400(7) . ?
C89 C90 1.374(8) . ?
C90 C91 1.383(9) . ?
C91 C92 1.393(9) . ?
C91 C94 1.551(9) . ?
C92 C93 1.401(8) . ?
Cd1 O9 2.300(3) . ?
Cd1 N6 2.321(3) . ?
Cd1 O10 2.323(3) 2_765 ?
Cd1 O12 2.337(3) . ?
Cd1 N5 2.348(3) . ?
Cd1 O11 2.407(4) . ?
Cd2 O3 2.279(4) . ?
Cd2 O2 2.320(3) 2_666 ?
Cd2 N3 2.326(4) 1_456 ?
Cd2 N4 2.333(3) . ?
Cd2 O1 2.419(3) . ?
Cd2 O1 2.500(3) 2_666 ?
Cd2 O4 2.507(4) . ?
Cd3 O5 2.233(4) . ?
Cd3 O7 2.315(4) . ?
Cd3 N2 2.337(4) 1_465 ?
Cd3 N1 2.351(4) . ?
Cd3 O8 2.396(3) 2_675 ?
Cd3 O8 2.501(3) . ?
